data_1535489
loop_
_publ_author_name
'Bremm, T.'
'Jansen, M.'

_publ_section_title
;
 Einkristallzuechtung und Strukturanalyse von Trikaliumorthonitrat
;
_journal_name_full 'Zeitschrift fuer Anorganische und Allgemeine Chemie'
_journal_page_first 56
_journal_page_last 59
_journal_volume 608
_journal_year 1992
_chemical_formula_sum 'K3 N O4'
_chemical_name_systematic 'K3 (N O4)'
_space_group_IT_number 62
_symmetry_space_group_name_Hall '-P 2ac 2n'
_symmetry_space_group_name_H-M 'P n m a'
_cell_angle_alpha 90
_cell_angle_beta 90
_cell_angle_gamma 90
_cell_formula_units_Z 4
_cell_length_a 10.921
_cell_length_b 7.952
_cell_length_c 5.667
_cell_volume 492.144
_citation_journal_id_ASTM ZAACAB
_cod_data_source_file Bremm_ZAACAB_1992_91.cif
_cod_data_source_block K3N1O4
_cod_original_cell_volume 492.1437
_cod_original_formula_sum 'K3 N1 O4'
_cod_database_code 1535489

loop_
_symmetry_equiv_pos_as_xyz
x,y,z
-x+1/2,-y,z+1/2
x+1/2,-y+1/2,-z+1/2
-x,y+1/2,-z
-x,-y,-z
x-1/2,y,-z-1/2
-x-1/2,y-1/2,z-1/2
x,-y-1/2,z

loop_
_atom_site_label
_atom_site_type_symbol
_atom_site_fract_x
_atom_site_fract_y
_atom_site_fract_z
_atom_site_occupancy
_atom_site_U_iso_or_equiv
O3 O-2 0.39128 0.10594 0.85231 1 0.0
O1 O-2 0.47924 0.25 0.55315 1 0.0
O2 O-2 0.27299 0.25 0.59234 1 0.0
K1 K+1 0.06916 0.25 0.37333 1 0.0
K2 K+1 0.14358 0.00799 0.82411 1 0.0
N1 N+5 0.38292 0.25 0.71532 1 0.0
